data_4333747
loop_
_publ_author_name
'Edwin F. van der Eide'
'Monte L. Helm'
'Eric D. Walter'
'R. Morris Bullock'

_publ_contact_author_address
;
Pacific Northwest National Laboratory
PO Box 999
Richland, WA 99352
USA
;
_publ_contact_author_name 'Monte L. Helm'
_publ_section_title
;
 Structural and Spectroscopic Characterization of 17- and 18-Electron
 Piano-Stool Complexes of Chromium. Thermochemical Analyses of Weak Cr-H
 Bonds
;
_journal_name_full 'Inorganic Chemistry'
_journal_page_first 1591
_journal_page_last 1603
_journal_paper_doi 10.1021/ic302460y
_journal_volume 52
_journal_year 2013
_chemical_formula_moiety 'C12 H13 Cr N2 O2'
_chemical_formula_sum 'C12 H13 Cr N2 O2'
_chemical_formula_weight 269.24
_chemical_name_common CpCr(CO)2(IMe)
_space_group_crystal_system triclinic
_space_group_IT_number 2
_space_group_name_Hall '-P 1'
_space_group_name_H-M_alt 'P -1'
_symmetry_space_group_name_Hall '-P 1'
_symmetry_space_group_name_H-M 'P -1'
_atom_sites_solution_hydrogens geom
_atom_sites_solution_primary direct
_atom_sites_solution_secondary difmap
_audit_creation_date 2011-03-11
_audit_creation_method
;
  Olex2 1.1
  (compiled 2011.02.15 svn.r1672, GUI svn.r3494)
;
_audit_update_record
;
2012-11-08 # Formatted by publCIF
;
_cell_angle_alpha 70.022(2)
_cell_angle_beta 87.357(2)
_cell_angle_gamma 87.104(2)
_cell_formula_units_Z 8
_cell_length_a 11.4850(5)
_cell_length_b 14.6464(7)
_cell_length_c 15.3720(7)
_cell_measurement_reflns_used 9646
_cell_measurement_temperature 100.15
_cell_measurement_theta_max 28.78
_cell_measurement_theta_min 2.30
_cell_volume 2425.93(19)
_computing_molecular_graphics
;
O. V. Dolomanov, L. J. Bourhis, R. J. Gildea, J. A. K. Howard and H. Puschmann,
OLEX2: a complete structure solution, refinement and analysis program.
J. Appl. Cryst. (2009). 42, 339-341.
;
_computing_publication_material
;
O. V. Dolomanov, L. J. Bourhis, R. J. Gildea, J. A. K. Howard and H. Puschmann,
OLEX2: a complete structure solution, refinement and analysis program.
J. Appl. Cryst. (2009). 42, 339-341.
;
_computing_structure_refinement 'SHELXL-97 (Sheldrick, 1997)'
_computing_structure_solution 'A short history of SHELX (Sheldrick, 2007)'
_diffrn_ambient_temperature 100.15
_diffrn_measured_fraction_theta_full 0.993
_diffrn_measured_fraction_theta_max 0.993
_diffrn_measurement_device_type 'Bruker APEX-II CCD'
_diffrn_measurement_method '\f and \w scans'
_diffrn_radiation_monochromator graphite
_diffrn_radiation_type MoK\a
_diffrn_radiation_wavelength 0.71073
_diffrn_reflns_av_R_equivalents 0.0381
_diffrn_reflns_av_unetI/netI 0.0322
_diffrn_reflns_limit_h_max 14
_diffrn_reflns_limit_h_min -15
_diffrn_reflns_limit_k_max 19
_diffrn_reflns_limit_k_min -19
_diffrn_reflns_limit_l_max 20
_diffrn_reflns_limit_l_min -20
_diffrn_reflns_number 71088
_diffrn_reflns_theta_full 28.85
_diffrn_reflns_theta_max 28.85
_diffrn_reflns_theta_min 1.41
_diffrn_source 'fine-focus sealed tube'
_diffrn_source_current 30.0
_diffrn_source_power 1.5
_diffrn_source_voltage 50.0
_diffrn_standards_number 0
_exptl_absorpt_coefficient_mu 0.933
_exptl_absorpt_correction_T_max 1.0000
_exptl_absorpt_correction_T_min 0.9204
_exptl_absorpt_correction_type multi-scan
_exptl_absorpt_process_details
;
 SADABS-2008/1 (Bruker,2008) was used for absorption correction.
 R(int) was 0.0603 before and 0.0548 after correction.
 The Ratio of minimum to maximum transmission is 0.9204.
 The \l/2 correction factor is 0.0015
;
_exptl_crystal_colour orange
_exptl_crystal_colour_lustre clear
_exptl_crystal_colour_modifier light
_exptl_crystal_colour_primary orange
_exptl_crystal_density_diffrn 1.474
_exptl_crystal_description block
_exptl_crystal_F_000 1112
_exptl_crystal_size_max 0.15
_exptl_crystal_size_mid 0.14
_exptl_crystal_size_min 0.14
_refine_diff_density_max 2.965
_refine_diff_density_min -0.917
_refine_diff_density_rms 0.167
_refine_ls_extinction_method none
_refine_ls_goodness_of_fit_ref 1.172
_refine_ls_hydrogen_treatment constr
_refine_ls_matrix_type full
_refine_ls_number_parameters 621
_refine_ls_number_reflns 12618
_refine_ls_number_restraints 0
_refine_ls_restrained_S_all 1.172
_refine_ls_R_factor_all 0.0960
_refine_ls_R_factor_gt 0.0869
_refine_ls_shift/su_max 0.000
_refine_ls_shift/su_mean 0.000
_refine_ls_structure_factor_coef Fsqd
_refine_ls_weighting_details 'calc w=1/[\s^2^(Fo^2^)+(0.0340P)^2^+33.5062P] where P=(Fo^2^+2Fc^2^)/3'
_refine_ls_weighting_scheme calc
_refine_ls_wR_factor_gt 0.2384
_refine_ls_wR_factor_ref 0.2426
_reflns_number_gt 10813
_reflns_number_total 12618
_reflns_threshold_expression >2sigma(I)
_cod_data_source_file ic302460y_si_002_2.cif
_cod_data_source_block helm060
_cod_database_code 4333747

loop_
_space_group_symop_id
_space_group_symop_operation_xyz
1 'x, y, z'
2 '-x, -y, -z'

loop_
_atom_site_label
_atom_site_type_symbol
_atom_site_fract_x
_atom_site_fract_y
_atom_site_fract_z
_atom_site_U_iso_or_equiv
_atom_site_adp_type
_atom_site_occupancy
_atom_site_symmetry_multiplicity
_atom_site_calc_flag
_atom_site_refinement_flags
Cr1 Cr 0.25143(7) -0.21154(6) -0.35222(6) 0.01325(18) Uani 1 1 d .
Cr2 Cr 0.74830(9) 0.17029(7) -0.14440(7) 0.0195(2) Uani 1 1 d .
Cr3 Cr 0.26048(8) 0.35324(6) -0.35696(7) 0.01695(19) Uani 1 1 d .
Cr4 Cr 0.26586(8) 0.27620(6) 0.12852(6) 0.01518(19) Uani 1 1 d .
O1 O 0.1827(5) -0.2146(4) -0.1615(3) 0.0355(12) Uani 1 1 d .
O2 O 0.0045(4) -0.1334(4) -0.3669(4) 0.0359(12) Uani 1 1 d .
O3 O 0.4980(5) 0.1305(5) -0.0897(5) 0.0576(18) Uani 1 1 d .
O4 O 0.6513(5) 0.1101(4) -0.2926(3) 0.0337(11) Uani 1 1 d .
O5 O 0.1497(5) 0.3663(4) -0.1824(4) 0.0425(13) Uani 1 1 d .
O6 O 0.0579(4) 0.4963(3) -0.4065(4) 0.0304(10) Uani 1 1 d .
O7 O 0.3222(4) 0.2641(3) 0.3203(3) 0.0291(10) Uani 1 1 d .
O8 O 0.5056(5) 0.3518(5) 0.1091(4) 0.0453(15) Uani 1 1 d .
N1 N 0.4063(4) -0.0452(3) -0.3553(3) 0.0187(9) Uani 1 1 d .
N2 N 0.3067(4) -0.0031(3) -0.4779(3) 0.0175(9) Uani 1 1 d .
N3 N 0.7810(6) 0.3693(4) -0.2934(4) 0.0368(15) Uani 1 1 d .
N4 N 0.6769(5) 0.3853(4) -0.1800(5) 0.0372(15) Uani 1 1 d .
N5 N 0.1243(5) 0.2111(4) -0.4195(4) 0.0235(10) Uani 1 1 d .
N6 N 0.1905(5) 0.1387(4) -0.2842(4) 0.0263(11) Uani 1 1 d .
N7 N 0.2017(5) 0.4880(3) 0.0112(3) 0.0210(10) Uani 1 1 d .
N8 N 0.0972(4) 0.4449(4) 0.1358(4) 0.0209(10) Uani 1 1 d .
C1 C 0.2127(5) -0.2132(4) -0.2354(4) 0.0214(11) Uani 1 1 d .
C2 C 0.1024(5) -0.1650(5) -0.3646(4) 0.0241(12) Uani 1 1 d .
C3 C 0.3252(4) -0.0779(4) -0.3975(4) 0.0140(9) Uani 1 1 d .
C4 C 0.3743(5) 0.0750(4) -0.4838(5) 0.0243(12) Uani 1 1 d .
H4 H 0.3753 0.1359 -0.5326 0.029 Uiso 1 1 calc R
C5 C 0.4374(5) 0.0480(4) -0.4079(5) 0.0255(13) Uani 1 1 d .
H5 H 0.4931 0.0856 -0.3929 0.031 Uiso 1 1 calc R
C6 C 0.4563(6) -0.0997(5) -0.2667(5) 0.0284(13) Uani 1 1 d .
H6A H 0.4067 -0.0900 -0.2167 0.043 Uiso 1 1 calc R
H6B H 0.5345 -0.0769 -0.2644 0.043 Uiso 1 1 calc R
H6C H 0.4615 -0.1690 -0.2591 0.043 Uiso 1 1 calc R
C7 C 0.2283(6) -0.0023(5) -0.5491(4) 0.0244(12) Uani 1 1 d .
H7A H 0.2607 -0.0452 -0.5818 0.037 Uiso 1 1 calc R
H7B H 0.2188 0.0640 -0.5931 0.037 Uiso 1 1 calc R
H7C H 0.1523 -0.0253 -0.5207 0.037 Uiso 1 1 calc R
C8 C 0.2307(6) -0.3234(5) -0.4181(5) 0.0246(12) Uani 1 1 d .
H8 H 0.1606 -0.3298 -0.4456 0.030 Uiso 1 1 calc R
C9 C 0.3243(6) -0.2665(4) -0.4634(4) 0.0244(12) Uani 1 1 d .
H9 H 0.3290 -0.2274 -0.5270 0.029 Uiso 1 1 calc R
C10 C 0.4105(5) -0.2776(5) -0.3979(5) 0.0259(13) Uani 1 1 d .
H10 H 0.4831 -0.2465 -0.4097 0.031 Uiso 1 1 calc R
C11 C 0.3715(5) -0.3420(5) -0.3126(4) 0.0239(12) Uani 1 1 d .
H11 H 0.4133 -0.3635 -0.2569 0.029 Uiso 1 1 calc R
C12 C 0.2587(5) -0.3694(4) -0.3242(4) 0.0208(11) Uani 1 1 d .
H12 H 0.2102 -0.4113 -0.2773 0.025 Uiso 1 1 calc R
C13 C 0.5980(7) 0.1486(6) -0.1104(6) 0.0360(16) Uani 1 1 d .
C14 C 0.6926(6) 0.1346(4) -0.2367(4) 0.0235(12) Uani 1 1 d .
C15 C 0.7307(6) 0.3177(4) -0.2098(4) 0.0235(12) Uani 1 1 d .
C16 C 0.7588(10) 0.4676(6) -0.3144(7) 0.060(3) Uani 1 1 d .
H16 H 0.7857 0.5180 -0.3679 0.072 Uiso 1 1 calc R
C17 C 0.6927(8) 0.4782(6) -0.2453(9) 0.060(3) Uani 1 1 d .
H17 H 0.6616 0.5378 -0.2409 0.072 Uiso 1 1 calc R
C18 C 0.8505(11) 0.3288(8) -0.3524(6) 0.067(3) Uani 1 1 d .
H18A H 0.8373 0.3676 -0.4173 0.101 Uiso 1 1 calc R
H18B H 0.8286 0.2617 -0.3406 0.101 Uiso 1 1 calc R
H18C H 0.9332 0.3294 -0.3395 0.101 Uiso 1 1 calc R
C19 C 0.6124(7) 0.3650(8) -0.0934(9) 0.065(3) Uani 1 1 d .
H19A H 0.5367 0.3393 -0.0982 0.097 Uiso 1 1 calc R
H19B H 0.6001 0.4250 -0.0789 0.097 Uiso 1 1 calc R
H19C H 0.6564 0.3169 -0.0441 0.097 Uiso 1 1 calc R
C20 C 0.9412(7) 0.1675(6) -0.1288(7) 0.0432(19) Uani 1 1 d .
H20 H 0.9921 0.2085 -0.1742 0.052 Uiso 1 1 calc R
C21 C 0.9094(7) 0.0748(6) -0.1233(6) 0.0410(19) Uani 1 1 d .
H21 H 0.9347 0.0419 -0.1648 0.049 Uiso 1 1 calc R
C22 C 0.8346(8) 0.0393(5) -0.0472(5) 0.0383(18) Uani 1 1 d .
H22 H 0.7998 -0.0222 -0.0271 0.046 Uiso 1 1 calc R
C23 C 0.8188(9) 0.1112(6) -0.0042(6) 0.044(2) Uani 1 1 d .
H23 H 0.7717 0.1062 0.0495 0.052 Uiso 1 1 calc R
C24 C 0.8838(8) 0.1893(6) -0.0543(7) 0.047(2) Uani 1 1 d .
H24 H 0.8893 0.2478 -0.0413 0.057 Uiso 1 1 calc R
C25 C 0.1954(6) 0.3570(4) -0.2486(4) 0.0238(12) Uani 1 1 d .
C26 C 0.1354(5) 0.4396(4) -0.3925(4) 0.0193(11) Uani 1 1 d .
C27 C 0.1871(5) 0.2270(4) -0.3528(4) 0.0162(10) Uani 1 1 d .
C28 C 0.0918(6) 0.1154(5) -0.3923(6) 0.0350(17) Uani 1 1 d .
H28 H 0.0483 0.0872 -0.4270 0.042 Uiso 1 1 calc R
C29 C 0.1332(7) 0.0703(5) -0.3077(6) 0.0378(17) Uani 1 1 d .
H29 H 0.1248 0.0040 -0.2709 0.045 Uiso 1 1 calc R
C30 C 0.1019(7) 0.2826(6) -0.5102(5) 0.0352(16) Uani 1 1 d .
H30A H 0.1750 0.2954 -0.5471 0.053 Uiso 1 1 calc R
H30B H 0.0701 0.3431 -0.5029 0.053 Uiso 1 1 calc R
H30C H 0.0456 0.2576 -0.5416 0.053 Uiso 1 1 calc R
C31 C 0.2499(8) 0.1173(5) -0.1978(5) 0.0414(18) Uani 1 1 d .
H31A H 0.2067 0.1488 -0.1586 0.062 Uiso 1 1 calc R
H31B H 0.3290 0.1418 -0.2107 0.062 Uiso 1 1 calc R
H31C H 0.2542 0.0468 -0.1656 0.062 Uiso 1 1 calc R
C32 C 0.4453(7) 0.3345(7) -0.3248(7) 0.048(2) Uani 1 1 d .
H32 H 0.4701 0.2983 -0.2642 0.058 Uiso 1 1 calc R
C33 C 0.4156(7) 0.4342(7) -0.3596(10) 0.065(4) Uani 1 1 d .
H33 H 0.4182 0.4776 -0.3259 0.077 Uiso 1 1 calc R
C34 C 0.3834(8) 0.4588(7) -0.4467(10) 0.071(4) Uani 1 1 d .
H34 H 0.3583 0.5221 -0.4848 0.085 Uiso 1 1 calc R
C35 C 0.3925(7) 0.3780(8) -0.4725(6) 0.053(2) Uani 1 1 d .
H35 H 0.3755 0.3758 -0.5317 0.063 Uiso 1 1 calc R
C36 C 0.4311(6) 0.2993(5) -0.3968(6) 0.0396(19) Uani 1 1 d .
H36 H 0.4449 0.2342 -0.3950 0.048 Uiso 1 1 calc R
C37 C 0.2962(5) 0.2687(4) 0.2454(4) 0.0194(11) Uani 1 1 d .
C38 C 0.4114(6) 0.3216(5) 0.1135(4) 0.0285(14) Uani 1 1 d .
C39 C 0.1834(5) 0.4108(4) 0.0892(4) 0.0164(10) Uani 1 1 d .
C40 C 0.1289(6) 0.5670(4) 0.0089(5) 0.0292(14) Uani 1 1 d .
H40 H 0.1258 0.6285 -0.0391 0.035 Uiso 1 1 calc R
C41 C 0.0639(6) 0.5403(5) 0.0873(5) 0.0281(13) Uani 1 1 d .
H41 H 0.0061 0.5792 0.1060 0.034 Uiso 1 1 calc R
C42 C 0.2845(6) 0.4883(5) -0.0633(4) 0.0297(14) Uani 1 1 d .
H42A H 0.2779 0.5509 -0.1138 0.045 Uiso 1 1 calc R
H42B H 0.2675 0.4359 -0.0864 0.045 Uiso 1 1 calc R
H42C H 0.3638 0.4783 -0.0401 0.045 Uiso 1 1 calc R
C43 C 0.0424(6) 0.3888(5) 0.2236(5) 0.0286(13) Uani 1 1 d .
H43A H 0.0134 0.4326 0.2563 0.043 Uiso 1 1 calc R
H43B H 0.0996 0.3418 0.2614 0.043 Uiso 1 1 calc R
H43C H -0.0228 0.3541 0.2122 0.043 Uiso 1 1 calc R
C44 C 0.2302(8) 0.1202(5) 0.1671(5) 0.0370(18) Uani 1 1 d .
H44 H 0.2398 0.0760 0.2284 0.044 Uiso 1 1 calc R
C45 C 0.1271(6) 0.1754(6) 0.1316(6) 0.0363(16) Uani 1 1 d .
H45 H 0.0548 0.1746 0.1644 0.044 Uiso 1 1 calc R
C46 C 0.1519(6) 0.2316(5) 0.0385(5) 0.0295(14) Uani 1 1 d .
H46 H 0.0990 0.2754 -0.0029 0.035 Uiso 1 1 calc R
C47 C 0.2675(7) 0.2116(5) 0.0180(5) 0.0306(14) Uani 1 1 d .
H47 H 0.3078 0.2402 -0.0396 0.037 Uiso 1 1 calc R
C48 C 0.3139(6) 0.1424(5) 0.0965(5) 0.0319(15) Uani 1 1 d .
H48 H 0.3910 0.1148 0.1008 0.038 Uiso 1 1 calc R

loop_
_atom_site_aniso_label
_atom_site_aniso_U_11
_atom_site_aniso_U_22
_atom_site_aniso_U_33
_atom_site_aniso_U_23
_atom_site_aniso_U_13
_atom_site_aniso_U_12
Cr1 0.0148(4) 0.0116(4) 0.0142(4) -0.0055(3) 0.0015(3) -0.0019(3)
Cr2 0.0252(5) 0.0154(4) 0.0195(4) -0.0074(3) -0.0032(4) -0.0030(3)
Cr3 0.0167(4) 0.0131(4) 0.0233(4) -0.0094(3) 0.0021(3) -0.0005(3)
Cr4 0.0172(4) 0.0127(4) 0.0157(4) -0.0048(3) -0.0028(3) 0.0002(3)
O1 0.050(3) 0.038(3) 0.022(2) -0.015(2) 0.010(2) -0.006(2)
O2 0.018(2) 0.040(3) 0.049(3) -0.016(2) -0.003(2) 0.006(2)
O3 0.031(3) 0.080(5) 0.066(4) -0.030(4) 0.014(3) -0.023(3)
O4 0.043(3) 0.031(2) 0.032(3) -0.015(2) -0.012(2) -0.001(2)
O5 0.060(4) 0.046(3) 0.025(2) -0.017(2) 0.004(2) 0.002(3)
O6 0.025(2) 0.024(2) 0.043(3) -0.012(2) -0.008(2) 0.0050(18)
O7 0.036(3) 0.031(2) 0.020(2) -0.0088(18) -0.0050(19) 0.002(2)
O8 0.029(3) 0.066(4) 0.036(3) -0.008(3) -0.005(2) -0.025(3)
N1 0.017(2) 0.015(2) 0.026(2) -0.0087(19) -0.0059(19) -0.0007(17)
N2 0.020(2) 0.013(2) 0.017(2) -0.0019(17) 0.0006(18) -0.0015(17)
N3 0.056(4) 0.028(3) 0.023(3) 0.000(2) -0.012(3) -0.020(3)
N4 0.025(3) 0.029(3) 0.066(4) -0.025(3) -0.015(3) 0.002(2)
N5 0.021(2) 0.025(3) 0.032(3) -0.018(2) 0.000(2) -0.002(2)
N6 0.036(3) 0.016(2) 0.026(3) -0.006(2) 0.006(2) -0.001(2)
N7 0.031(3) 0.014(2) 0.017(2) -0.0028(18) -0.004(2) -0.0047(19)
N8 0.018(2) 0.017(2) 0.027(3) -0.0061(19) -0.0058(19) 0.0049(18)
C1 0.026(3) 0.016(3) 0.023(3) -0.007(2) -0.001(2) -0.002(2)
C2 0.015(3) 0.038(3) 0.022(3) -0.014(3) 0.001(2) -0.009(2)
C3 0.011(2) 0.012(2) 0.019(2) -0.0046(19) -0.0013(19) 0.0005(18)
C4 0.021(3) 0.013(2) 0.034(3) -0.003(2) 0.005(2) -0.003(2)
C5 0.016(3) 0.014(3) 0.047(4) -0.011(3) 0.000(3) -0.001(2)
C6 0.029(3) 0.029(3) 0.029(3) -0.011(3) -0.015(3) 0.000(3)
C7 0.030(3) 0.023(3) 0.018(3) -0.003(2) -0.006(2) 0.003(2)
C8 0.024(3) 0.027(3) 0.031(3) -0.021(3) -0.001(2) -0.003(2)
C9 0.032(3) 0.022(3) 0.020(3) -0.009(2) 0.005(2) -0.002(2)
C10 0.016(3) 0.027(3) 0.040(4) -0.017(3) 0.006(2) -0.005(2)
C11 0.022(3) 0.024(3) 0.027(3) -0.011(2) -0.005(2) 0.005(2)
C12 0.022(3) 0.013(2) 0.028(3) -0.008(2) 0.007(2) -0.003(2)
C13 0.033(4) 0.037(4) 0.044(4) -0.021(3) -0.001(3) -0.008(3)
C14 0.029(3) 0.018(3) 0.024(3) -0.008(2) -0.005(2) 0.000(2)
C15 0.031(3) 0.018(3) 0.023(3) -0.008(2) -0.007(2) -0.005(2)
C16 0.084(8) 0.027(4) 0.057(6) 0.009(4) -0.038(6) -0.022(4)
C17 0.048(5) 0.017(3) 0.114(9) -0.015(4) -0.047(6) 0.005(3)
C18 0.105(9) 0.078(7) 0.027(4) -0.026(4) 0.030(5) -0.061(7)
C19 0.028(4) 0.086(7) 0.118(9) -0.084(7) 0.021(5) -0.015(4)
C20 0.037(4) 0.029(4) 0.064(5) -0.015(4) -0.006(4) -0.002(3)
C21 0.039(4) 0.032(4) 0.057(5) -0.020(4) -0.024(4) 0.012(3)
C22 0.059(5) 0.018(3) 0.041(4) -0.010(3) -0.030(4) 0.003(3)
C23 0.072(6) 0.032(4) 0.034(4) -0.018(3) -0.022(4) 0.005(4)
C24 0.054(5) 0.026(4) 0.068(6) -0.022(4) -0.037(4) 0.004(3)
C25 0.031(3) 0.021(3) 0.020(3) -0.008(2) -0.003(2) 0.001(2)
C26 0.017(3) 0.018(3) 0.025(3) -0.009(2) -0.001(2) -0.004(2)
C27 0.014(2) 0.016(2) 0.021(3) -0.010(2) 0.001(2) 0.0013(19)
C28 0.027(3) 0.034(4) 0.058(5) -0.034(4) 0.010(3) -0.012(3)
C29 0.044(4) 0.020(3) 0.050(4) -0.015(3) 0.020(4) -0.010(3)
C30 0.035(4) 0.045(4) 0.030(3) -0.018(3) -0.009(3) 0.003(3)
C31 0.062(5) 0.024(3) 0.032(4) -0.002(3) -0.006(4) 0.004(3)
C32 0.020(3) 0.065(6) 0.062(6) -0.026(5) 0.005(3) -0.004(4)
C33 0.024(4) 0.048(5) 0.149(12) -0.071(7) 0.026(5) -0.016(4)
C34 0.026(4) 0.033(5) 0.125(11) 0.005(5) 0.030(6) 0.002(3)
C35 0.027(4) 0.075(7) 0.043(5) -0.006(4) 0.017(3) 0.005(4)
C36 0.022(3) 0.026(3) 0.077(6) -0.027(4) 0.022(3) -0.001(3)
C37 0.022(3) 0.016(2) 0.019(3) -0.004(2) -0.005(2) 0.000(2)
C38 0.026(3) 0.045(4) 0.015(3) -0.010(3) -0.004(2) 0.000(3)
C39 0.017(2) 0.015(2) 0.017(2) -0.0038(19) -0.001(2) -0.0058(19)
C40 0.045(4) 0.012(3) 0.028(3) -0.003(2) -0.014(3) 0.003(3)
C41 0.027(3) 0.019(3) 0.040(4) -0.013(3) -0.007(3) 0.007(2)
C42 0.042(4) 0.028(3) 0.016(3) -0.003(2) 0.004(3) -0.011(3)
C43 0.023(3) 0.032(3) 0.030(3) -0.010(3) 0.007(2) 0.002(3)
C44 0.071(6) 0.016(3) 0.026(3) -0.007(2) -0.017(3) -0.004(3)
C45 0.029(3) 0.039(4) 0.050(4) -0.027(3) 0.011(3) -0.015(3)
C46 0.030(3) 0.023(3) 0.037(4) -0.010(3) -0.019(3) 0.000(3)
C47 0.040(4) 0.030(3) 0.026(3) -0.015(3) 0.000(3) -0.002(3)
C48 0.031(3) 0.027(3) 0.048(4) -0.025(3) -0.018(3) 0.010(3)

loop_
_atom_type_symbol
_atom_type_description
_atom_type_scat_dispersion_real
_atom_type_scat_dispersion_imag
_atom_type_scat_source
C C 0.0033 0.0016 'International Tables Vol C Tables 4.2.6.8 and 6.1.1.4'
H H 0.0000 0.0000 'International Tables Vol C Tables 4.2.6.8 and 6.1.1.4'
N N 0.0061 0.0033 'International Tables Vol C Tables 4.2.6.8 and 6.1.1.4'
O O 0.0106 0.0060 'International Tables Vol C Tables 4.2.6.8 and 6.1.1.4'
Cr Cr 0.3209 0.6236 'International Tables Vol C Tables 4.2.6.8 and 6.1.1.4'

loop_
_geom_angle_atom_site_label_1
_geom_angle_atom_site_label_2
_geom_angle_atom_site_label_3
_geom_angle
C1 Cr1 C3 96.6(2)
C1 Cr1 C8 130.4(3)
C1 Cr1 C9 157.9(2)
C1 Cr1 C10 127.3(3)
C1 Cr1 C11 97.2(3)
C1 Cr1 C12 98.3(2)
C2 Cr1 C1 78.2(3)
C2 Cr1 C3 95.6(3)
C2 Cr1 C8 96.1(3)
C2 Cr1 C9 116.1(3)
C2 Cr1 C10 152.9(3)
C2 Cr1 C11 146.9(3)
C2 Cr1 C12 110.4(3)
C3 Cr1 C8 133.0(2)
C3 Cr1 C9 98.4(2)
C3 Cr1 C10 90.6(2)
C3 Cr1 C11 117.4(2)
C3 Cr1 C12 152.1(2)
C8 Cr1 C9 36.6(2)
C10 Cr1 C8 61.4(2)
C10 Cr1 C9 36.8(2)
C10 Cr1 C11 36.7(2)
C11 Cr1 C8 61.7(2)
C11 Cr1 C9 61.4(2)
C12 Cr1 C8 37.2(2)
C12 Cr1 C9 61.7(2)
C12 Cr1 C10 61.7(2)
C12 Cr1 C11 37.2(2)
C13 Cr2 C14 76.8(3)
C13 Cr2 C15 97.4(3)
C13 Cr2 C20 158.0(4)
C13 Cr2 C21 133.6(3)
C13 Cr2 C22 101.2(4)
C13 Cr2 C23 96.9(4)
C13 Cr2 C24 124.9(4)
C14 Cr2 C15 97.1(3)
C14 Cr2 C20 118.9(3)
C14 Cr2 C21 96.0(3)
C14 Cr2 C22 106.8(3)
C14 Cr2 C23 142.8(3)
C14 Cr2 C24 155.6(3)
C15 Cr2 C20 95.6(3)
C15 Cr2 C21 129.0(3)
C15 Cr2 C22 152.4(3)
C15 Cr2 C23 120.2(3)
C15 Cr2 C24 91.3(3)
C21 Cr2 C20 36.5(3)
C22 Cr2 C20 60.9(3)
C22 Cr2 C21 36.3(3)
C22 Cr2 C24 61.4(3)
C23 Cr2 C20 61.2(4)
C23 Cr2 C21 61.6(3)
C23 Cr2 C22 37.6(3)
C23 Cr2 C24 36.2(3)
C24 Cr2 C20 37.0(3)
C24 Cr2 C21 61.4(3)
C25 Cr3 C26 76.1(3)
C25 Cr3 C27 96.4(3)
C25 Cr3 C32 101.1(3)
C25 Cr3 C33 98.2(4)
C25 Cr3 C34 125.4(4)
C25 Cr3 C35 157.8(4)
C25 Cr3 C36 134.0(3)
C26 Cr3 C27 100.6(2)
C26 Cr3 C32 146.1(3)
C26 Cr3 C33 108.8(3)
C26 Cr3 C34 92.4(3)
C26 Cr3 C35 110.5(3)
C26 Cr3 C36 147.2(3)
C27 Cr3 C32 113.3(3)
C27 Cr3 C33 149.5(3)
C27 Cr3 C34 138.2(4)
C27 Cr3 C35 102.9(3)
C27 Cr3 C36 89.8(2)
C32 Cr3 C34 61.2(4)
C32 Cr3 C35 61.1(4)
C32 Cr3 C36 36.9(3)
C33 Cr3 C32 37.5(4)
C33 Cr3 C34 35.2(5)
C33 Cr3 C35 59.6(4)
C33 Cr3 C36 61.1(3)
C34 Cr3 C35 36.0(4)
C34 Cr3 C36 61.0(3)
C36 Cr3 C35 36.8(3)
C37 Cr4 C39 96.9(2)
C37 Cr4 C44 94.5(3)
C37 Cr4 C45 109.9(3)
C37 Cr4 C46 146.6(3)
C37 Cr4 C47 151.1(3)
C37 Cr4 C48 114.5(3)
C38 Cr4 C37 78.6(3)
C38 Cr4 C39 95.1(3)
C38 Cr4 C44 123.2(3)
C38 Cr4 C45 157.2(3)
C38 Cr4 C46 133.5(3)
C38 Cr4 C47 100.5(3)
C38 Cr4 C48 96.0(3)
C39 Cr4 C44 141.6(3)
C39 Cr4 C45 104.5(3)
C39 Cr4 C46 90.1(2)
C39 Cr4 C47 111.8(2)
C39 Cr4 C48 148.2(2)
C44 Cr4 C45 37.4(3)
C44 Cr4 C46 61.9(2)
C44 Cr4 C48 36.3(3)
C45 Cr4 C46 37.1(3)
C45 Cr4 C48 61.2(3)
C47 Cr4 C44 61.5(3)
C47 Cr4 C45 61.6(3)
C47 Cr4 C46 36.6(3)
C47 Cr4 C48 36.7(3)
C48 Cr4 C46 61.0(2)
C3 N1 C5 111.3(5)
C3 N1 C6 125.3(5)
C5 N1 C6 123.4(5)
C3 N2 C4 110.8(5)
C3 N2 C7 125.9(5)
C4 N2 C7 123.3(5)
C15 N3 C16 111.1(8)
C15 N3 C18 125.7(7)
C16 N3 C18 123.2(8)
C15 N4 C17 110.2(8)
C15 N4 C19 124.6(7)
C17 N4 C19 125.2(8)
C27 N5 C28 111.1(6)
C27 N5 C30 124.9(5)
C28 N5 C30 123.8(6)
C27 N6 C29 111.7(6)
C27 N6 C31 124.7(6)
C29 N6 C31 123.5(6)
C39 N7 C40 111.8(5)
C39 N7 C42 124.9(5)
C40 N7 C42 123.3(5)
C39 N8 C41 111.7(5)
C39 N8 C43 125.4(5)
C41 N8 C43 122.8(5)
O1 C1 Cr1 176.9(6)
O2 C2 Cr1 175.4(6)
N1 C3 Cr1 127.8(4)
N1 C3 N2 104.1(5)
N2 C3 Cr1 128.1(4)
N2 C4 H4 126.5
C5 C4 N2 106.9(5)
C5 C4 H4 126.5
N1 C5 H5 126.6
C4 C5 N1 106.9(5)
C4 C5 H5 126.6
N1 C6 H6A 109.5
N1 C6 H6B 109.5
N1 C6 H6C 109.5
H6A C6 H6B 109.5
H6A C6 H6C 109.5
H6B C6 H6C 109.5
N2 C7 H7A 109.5
N2 C7 H7B 109.5
N2 C7 H7C 109.5
H7A C7 H7B 109.5
H7A C7 H7C 109.5
H7B C7 H7C 109.5
Cr1 C8 H8 123.1
C9 C8 Cr1 72.2(3)
C9 C8 H8 126.0
C9 C8 C12 108.0(5)
C12 C8 Cr1 70.4(3)
C12 C8 H8 126.0
Cr1 C9 H9 123.4
C8 C9 Cr1 71.3(3)
C8 C9 H9 126.1
C8 C9 C10 107.8(6)
C10 C9 Cr1 70.9(3)
C10 C9 H9 126.1
Cr1 C10 H10 122.0
C9 C10 Cr1 72.3(4)
C9 C10 H10 125.7
C11 C10 Cr1 71.7(3)
C11 C10 C9 108.6(5)
C11 C10 H10 125.7
Cr1 C11 H11 123.3
C10 C11 Cr1 71.6(4)
C10 C11 H11 126.2
C10 C11 C12 107.7(5)
C12 C11 Cr1 70.5(3)
C12 C11 H11 126.2
Cr1 C12 H12 121.0
C8 C12 Cr1 72.4(3)
C8 C12 H12 126.1
C11 C12 Cr1 72.3(3)
C11 C12 C8 107.9(5)
C11 C12 H12 126.1
O3 C13 Cr2 176.6(7)
O4 C14 Cr2 176.1(6)
N3 C15 Cr2 125.8(5)
N4 C15 Cr2 129.5(5)
N4 C15 N3 104.5(6)
N3 C16 H16 126.7
C17 C16 N3 106.7(8)
C17 C16 H16 126.7
N4 C17 H17 126.3
C16 C17 N4 107.5(8)
C16 C17 H17 126.3
N3 C18 H18A 109.5
N3 C18 H18B 109.5
N3 C18 H18C 109.5
H18A C18 H18B 109.5
H18A C18 H18C 109.5
H18B C18 H18C 109.5
N4 C19 H19A 109.5
N4 C19 H19B 109.5
N4 C19 H19C 109.5
H19A C19 H19B 109.5
H19A C19 H19C 109.5
H19B C19 H19C 109.5
Cr2 C20 H20 123.2
C21 C20 Cr2 71.5(5)
C21 C20 H20 126.2
C21 C20 C24 107.7(8)
C24 C20 Cr2 70.8(5)
C24 C20 H20 126.2
Cr2 C21 H21 122.7
C20 C21 Cr2 72.0(5)
C20 C21 H21 125.9
C22 C21 Cr2 71.1(4)
C22 C21 C20 108.2(8)
C22 C21 H21 125.9
Cr2 C22 H22 122.0
C21 C22 Cr2 72.6(4)
C21 C22 H22 126.0
C21 C22 C23 108.0(7)
C23 C22 Cr2 71.1(4)
C23 C22 H22 126.0
Cr2 C23 H23 121.9
C22 C23 Cr2 71.3(4)
C22 C23 H23 126.1
C24 C23 Cr2 72.4(5)
C24 C23 C22 107.8(8)
C24 C23 H23 126.1
Cr2 C24 H24 122.3
C20 C24 Cr2 72.1(5)
C20 C24 H24 125.9
C23 C24 Cr2 71.4(4)
C23 C24 C20 108.2(7)
C23 C24 H24 125.9
O5 C25 Cr3 174.8(6)
O6 C26 Cr3 172.8(5)
N5 C27 Cr3 128.0(4)
N6 C27 Cr3 128.6(4)
N6 C27 N5 103.4(5)
N5 C28 H28 126.5
C29 C28 N5 107.0(6)
C29 C28 H28 126.5
N6 C29 H29 126.6
C28 C29 N6 106.8(6)
C28 C29 H29 126.6
N5 C30 H30A 109.5
N5 C30 H30B 109.5
N5 C30 H30C 109.5
H30A C30 H30B 109.5
H30A C30 H30C 109.5
H30B C30 H30C 109.5
N6 C31 H31A 109.5
N6 C31 H31B 109.5
N6 C31 H31C 109.5
H31A C31 H31B 109.5
H31A C31 H31C 109.5
H31B C31 H31C 109.5
Cr3 C32 H32 121.1
C33 C32 Cr3 71.1(5)
C33 C32 H32 126.9
C36 C32 Cr3 72.7(5)
C36 C32 H32 126.9
C36 C32 C33 106.2(9)
Cr3 C33 H33 121.7
C32 C33 Cr3 71.4(5)
C32 C33 H33 125.1
C34 C33 Cr3 73.5(6)
C34 C33 C32 109.9(9)
C34 C33 H33 125.1
Cr3 C34 H34 122.0
C33 C34 Cr3 71.3(5)
C33 C34 H34 125.6
C33 C34 C35 108.7(9)
C35 C34 Cr3 72.8(5)
C35 C34 H34 125.6
Cr3 C35 H35 123.3
C34 C35 Cr3 71.3(5)
C34 C35 H35 125.9
C34 C35 C36 108.2(10)
C36 C35 Cr3 71.2(4)
C36 C35 H35 125.9
Cr3 C36 H36 122.7
C32 C36 Cr3 70.4(4)
C32 C36 C35 107.0(8)
C32 C36 H36 126.5
C35 C36 Cr3 72.1(4)
C35 C36 H36 126.5
O7 C37 Cr4 176.5(5)
O8 C38 Cr4 175.8(6)
N7 C39 Cr4 128.5(4)
N7 C39 N8 103.1(5)
N8 C39 Cr4 128.4(4)
N7 C40 H40 126.5
C41 C40 N7 106.9(5)
C41 C40 H40 126.5
N8 C41 H41 126.8
C40 C41 N8 106.5(6)
C40 C41 H41 126.8
N7 C42 H42A 109.5
N7 C42 H42B 109.5
N7 C42 H42C 109.5
H42A C42 H42B 109.5
H42A C42 H42C 109.5
H42B C42 H42C 109.5
N8 C43 H43A 109.5
N8 C43 H43B 109.5
N8 C43 H43C 109.5
H43A C43 H43B 109.5
H43A C43 H43C 109.5
H43B C43 H43C 109.5
Cr4 C44 H44 121.9
C45 C44 Cr4 71.5(4)
C45 C44 H44 126.3
C48 C44 Cr4 72.1(4)
C48 C44 H44 126.3
C48 C44 C45 107.5(6)
Cr4 C45 H45 122.6
C44 C45 Cr4 71.1(4)
C44 C45 H45 126.4
C46 C45 Cr4 71.6(4)
C46 C45 C44 107.3(6)
C46 C45 H45 126.4
Cr4 C46 H46 123.0
C45 C46 Cr4 71.3(4)
C45 C46 H46 126.0
C47 C46 Cr4 71.3(4)
C47 C46 C45 107.9(6)
C47 C46 H46 126.0
Cr4 C47 H47 121.7
C46 C47 Cr4 72.1(4)
C46 C47 H47 125.9
C46 C47 C48 108.1(6)
C48 C47 Cr4 72.0(4)
C48 C47 H47 125.9
Cr4 C48 H48 123.2
C44 C48 Cr4 71.6(4)
C44 C48 C47 109.2(6)
C44 C48 H48 125.4
C47 C48 Cr4 71.3(4)
C47 C48 H48 125.4

loop_
_geom_bond_atom_site_label_1
_geom_bond_atom_site_label_2
_geom_bond_distance
Cr1 C1 1.823(6)
Cr1 C2 1.804(6)
Cr1 C3 2.053(5)
Cr1 C8 2.227(6)
Cr1 C9 2.238(6)
Cr1 C10 2.222(6)
Cr1 C11 2.222(6)
Cr1 C12 2.200(6)
Cr2 C13 1.792(8)
Cr2 C14 1.822(6)
Cr2 C15 2.050(6)
Cr2 C20 2.236(8)
Cr2 C21 2.228(7)
Cr2 C22 2.209(7)
Cr2 C23 2.205(7)
Cr2 C24 2.219(7)
Cr3 C25 1.810(6)
Cr3 C26 1.838(6)
Cr3 C27 2.051(5)
Cr3 C32 2.184(8)
Cr3 C33 2.181(8)
Cr3 C34 2.207(9)
Cr3 C35 2.226(8)
Cr3 C36 2.214(6)
Cr4 C37 1.812(6)
Cr4 C38 1.806(7)
Cr4 C39 2.049(6)
Cr4 C44 2.211(6)
Cr4 C45 2.215(7)
Cr4 C46 2.219(6)
Cr4 C47 2.208(7)
Cr4 C48 2.216(6)
O1 C1 1.164(7)
O2 C2 1.191(8)
O3 C13 1.196(9)
O4 C14 1.166(8)
O5 C25 1.170(8)
O6 C26 1.162(7)
O7 C37 1.181(7)
O8 C38 1.180(8)
N1 C3 1.354(7)
N1 C5 1.384(7)
N1 C6 1.451(8)
N2 C3 1.360(7)
N2 C4 1.390(7)
N2 C7 1.446(8)
N3 C15 1.367(8)
N3 C16 1.376(11)
N3 C18 1.437(12)
N4 C15 1.339(9)
N4 C17 1.402(11)
N4 C19 1.439(12)
N5 C27 1.369(7)
N5 C28 1.384(8)
N5 C30 1.454(9)
N6 C27 1.361(7)
N6 C29 1.379(9)
N6 C31 1.452(9)
N7 C39 1.355(7)
N7 C40 1.385(8)
N7 C42 1.453(8)
N8 C39 1.368(7)
N8 C41 1.384(8)
N8 C43 1.452(8)
C4 H4 0.9500
C4 C5 1.333(9)
C5 H5 0.9500
C6 H6A 0.9800
C6 H6B 0.9800
C6 H6C 0.9800
C7 H7A 0.9800
C7 H7B 0.9800
C7 H7C 0.9800
C8 H8 0.9500
C8 C9 1.400(9)
C8 C12 1.412(9)
C9 H9 0.9500
C9 C10 1.408(9)
C10 H10 0.9500
C10 C11 1.398(9)
C11 H11 0.9500
C11 C12 1.411(8)
C12 H12 0.9500
C16 H16 0.9500
C16 C17 1.324(16)
C17 H17 0.9500
C18 H18A 0.9800
C18 H18B 0.9800
C18 H18C 0.9800
C19 H19A 0.9800
C19 H19B 0.9800
C19 H19C 0.9800
C20 H20 0.9500
C20 C21 1.398(11)
C20 C24 1.415(13)
C21 H21 0.9500
C21 C22 1.384(13)
C22 H22 0.9500
C22 C23 1.422(10)
C23 H23 0.9500
C23 C24 1.375(13)
C24 H24 0.9500
C28 H28 0.9500
C28 C29 1.339(12)
C29 H29 0.9500
C30 H30A 0.9800
C30 H30B 0.9800
C30 H30C 0.9800
C31 H31A 0.9800
C31 H31B 0.9800
C31 H31C 0.9800
C32 H32 0.9500
C32 C33 1.402(14)
C32 C36 1.391(12)
C33 H33 0.9500
C33 C34 1.327(17)
C34 H34 0.9500
C34 C35 1.368(16)
C35 H35 0.9500
C35 C36 1.400(12)
C36 H36 0.9500
C40 H40 0.9500
C40 C41 1.337(10)
C41 H41 0.9500
C42 H42A 0.9800
C42 H42B 0.9800
C42 H42C 0.9800
C43 H43A 0.9800
C43 H43B 0.9800
C43 H43C 0.9800
C44 H44 0.9500
C44 C45 1.420(11)
C44 C48 1.380(11)
C45 H45 0.9500
C45 C46 1.410(11)
C46 H46 0.9500
C46 C47 1.390(10)
C47 H47 0.9500
C47 C48 1.392(10)
C48 H48 0.9500
